data_2217411
loop_
_publ_author_name
'Aghabozorg, Hossein'
'Nemati, Andya'
'Derikvand, Zohreh'
'Ghadermazi, Mohammad'

_publ_section_title
;Poly[piperazinediium
 [[aquabismuthate(III)]-di-\m-pyridine-2,6-dicarboxylato-bismuthate(III)-di-\m-pyridine-2,6-dicarboxylato]
 monohydrate]
;
_journal_coeditor_code BI2264
_journal_issue 2
_journal_name_full 'Acta Crystallographica Section E'
_journal_page_first m374
_journal_page_last m374
_journal_paper_doi 10.1107/S160053680800161X
_journal_volume 64
_journal_year 2008
_chemical_formula_iupac '(C4 H12 N2) [Bi2 (C7 H3 N O4)4 (H2 O)] , H2 O'
_chemical_formula_moiety 'C4 H12 N2 2+ , C28 H14 Bi2 N4 O17 2- , H2 O1'
_chemical_formula_sum 'C32 H28 Bi2 N6 O18'
_chemical_formula_weight 1202.56
_chemical_name_systematic
;
Poly[piperazinediium [[aquabismuthate(III)]-di-\m-pyridine-2,6-dicarboxylato-
bismuthate(III)-di-\m-pyridine-2,6-dicarboxylato] monohydrate]
;
_space_group_IT_number 2
_symmetry_cell_setting triclinic
_symmetry_space_group_name_Hall '-P 1'
_symmetry_space_group_name_H-M 'P -1'
_atom_sites_solution_hydrogens difmap
_atom_sites_solution_primary direct
_atom_sites_solution_secondary difmap
_cell_angle_alpha 96.0940(10)
_cell_angle_beta 93.1690(10)
_cell_angle_gamma 113.8480(10)
_cell_formula_units_Z 2
_cell_length_a 10.8111(4)
_cell_length_b 12.1660(5)
_cell_length_c 14.0402(5)
_cell_measurement_reflns_used 5207
_cell_measurement_temperature 100(2)
_cell_measurement_theta_max 29.43
_cell_measurement_theta_min 2.61
_cell_volume 1669.65(11)
_computing_cell_refinement 'APEX2 (Bruker, 2005)'
_computing_data_collection 'APEX2 (Bruker, 2005)'
_computing_data_reduction 'APEX2 (Bruker, 2005)'
_computing_molecular_graphics 'SHELXTL (Sheldrick, 2008)'
_computing_publication_material 'SHELXTL (Sheldrick, 2008)'
_computing_structure_refinement 'SHELXL97 (Sheldrick, 2008)'
_computing_structure_solution 'SHELXS97 (Sheldrick, 2008)'
_diffrn_ambient_temperature 100(2)
_diffrn_measured_fraction_theta_full 0.993
_diffrn_measured_fraction_theta_max 0.993
_diffrn_measurement_device_type 'Bruker SMART APEXII CCD'
_diffrn_measurement_method '\f and \w'
_diffrn_radiation_monochromator graphite
_diffrn_radiation_source 'fine-focus sealed tube'
_diffrn_radiation_type MoK\a
_diffrn_radiation_wavelength 0.71073
_diffrn_reflns_av_R_equivalents 0.0307
_diffrn_reflns_av_sigmaI/netI 0.0331
_diffrn_reflns_limit_h_max 14
_diffrn_reflns_limit_h_min -14
_diffrn_reflns_limit_k_max 16
_diffrn_reflns_limit_k_min -16
_diffrn_reflns_limit_l_max 18
_diffrn_reflns_limit_l_min -18
_diffrn_reflns_number 22723
_diffrn_reflns_theta_full 28.00
_diffrn_reflns_theta_max 28.00
_diffrn_reflns_theta_min 1.47
_diffrn_standards_number 0
_exptl_absorpt_coefficient_mu 10.624
_exptl_absorpt_correction_T_max 0.346
_exptl_absorpt_correction_T_min 0.204
_exptl_absorpt_correction_type multi-scan
_exptl_absorpt_process_details '(SADABS; Bruker, 2005)'
_exptl_crystal_colour colourless
_exptl_crystal_density_diffrn 2.392
_exptl_crystal_density_method 'not measured'
_exptl_crystal_description prism
_exptl_crystal_F_000 1144
_exptl_crystal_size_max 0.15
_exptl_crystal_size_mid 0.15
_exptl_crystal_size_min 0.10
_refine_diff_density_max 1.318
_refine_diff_density_min -0.816
_refine_ls_extinction_method none
_refine_ls_goodness_of_fit_ref 1.032
_refine_ls_hydrogen_treatment constr
_refine_ls_matrix_type full
_refine_ls_number_parameters 523
_refine_ls_number_reflns 8005
_refine_ls_number_restraints 0
_refine_ls_restrained_S_all 1.032
_refine_ls_R_factor_all 0.0280
_refine_ls_R_factor_gt 0.0218
_refine_ls_shift/su_max 0.001
_refine_ls_shift/su_mean 0.000
_refine_ls_structure_factor_coef Fsqd
_refine_ls_weighting_details 'calc w=1/[\s^2^(Fo^2^)+(0.019P)^2^] where P=(Fo^2^+2Fc^2^)/3'
_refine_ls_weighting_scheme calc
_refine_ls_wR_factor_gt 0.0456
_refine_ls_wR_factor_ref 0.0478
_reflns_number_gt 6952
_reflns_number_total 8005
_reflns_threshold_expression I>2\s(I)
_cod_data_source_file bi2264.cif
_cod_data_source_block I
_cod_database_code 2217411
_cod_database_fobs_code 2217411

loop_
_symmetry_equiv_pos_as_xyz
'x, y, z'
'-x, -y, -z'

loop_
_atom_site_type_symbol
_atom_site_label
_atom_site_fract_x
_atom_site_fract_y
_atom_site_fract_z
_atom_site_U_iso_or_equiv
_atom_site_adp_type
_atom_site_calc_flag
_atom_site_refinement_flags
_atom_site_occupancy
Bi Bi1 0.187854(12) 0.622892(10) 0.307230(9) 0.01470(4) Uani d . 1
Bi Bi2 -0.184337(12) 0.356548(10) 0.178059(9) 0.01477(4) Uani d . 1
O O1 0.0427(2) 0.3934(2) 0.26028(18) 0.0193(5) Uani d . 1
O O2 0.0375(3) 0.2059(2) 0.23943(18) 0.0225(5) Uani d . 1
O O3 0.4159(2) 0.7303(2) 0.35552(17) 0.0195(5) Uani d . 1
O O4 0.6152(3) 0.7375(2) 0.41582(19) 0.0246(6) Uani d . 1
O O5 0.1821(3) 0.8179(2) 0.39201(17) 0.0202(5) Uani d . 1
O O6 0.2563(3) 1.0190(2) 0.39225(18) 0.0228(5) Uani d . 1
O O7 0.2296(2) 0.5669(2) 0.15750(17) 0.0175(5) Uani d . 1
O O8 0.2740(3) 0.6124(2) 0.01038(17) 0.0207(5) Uani d . 1
O O9 -0.0239(2) 0.5885(2) 0.20041(18) 0.0196(5) Uani d . 1
O O10 -0.0098(2) 0.7798(2) 0.21948(19) 0.0225(5) Uani d . 1
O O11 -0.4218(2) 0.2606(2) 0.15982(18) 0.0203(5) Uani d . 1
O O12 -0.6215(2) 0.2613(2) 0.11226(19) 0.0234(5) Uani d . 1
O O13 -0.1855(3) 0.4370(2) 0.33567(17) 0.0193(5) Uani d . 1
O O14 -0.2198(3) 0.4114(2) 0.48793(18) 0.0228(5) Uani d . 1
O O15 -0.2214(2) 0.1481(2) 0.10123(17) 0.0183(5) Uani d . 1
O O16 -0.2602(3) -0.0419(2) 0.12412(18) 0.0226(5) Uani d . 1
N N1 0.3057(3) 0.4903(3) 0.3281(2) 0.0165(6) Uani d . 1
N N2 0.2716(3) 0.7927(2) 0.2211(2) 0.0152(6) Uani d . 1
N N3 -0.2965(3) 0.4993(2) 0.1700(2) 0.0161(6) Uani d . 1
N N4 -0.2525(3) 0.2036(2) 0.2842(2) 0.0164(6) Uani d . 1
C C1 0.0944(4) 0.3157(3) 0.2662(2) 0.0180(7) Uani d . 1
C C2 0.2423(4) 0.3687(3) 0.3098(2) 0.0171(7) Uani d . 1
C C3 0.3090(4) 0.2964(3) 0.3301(2) 0.0191(7) Uani d . 1
H H3A 0.2627 0.2105 0.3175 0.023 Uiso calc R 1
C C4 0.4432(4) 0.3505(3) 0.3688(3) 0.0221(7) Uani d . 1
H H4A 0.4899 0.3021 0.3841 0.026 Uiso calc R 1
C C5 0.5101(4) 0.4771(3) 0.3854(3) 0.0204(7) Uani d . 1
H H5A 0.6033 0.5165 0.4104 0.025 Uiso calc R 1
C C6 0.4356(3) 0.5435(3) 0.3640(2) 0.0173(7) Uani d . 1
C C7 0.4970(3) 0.6814(3) 0.3806(2) 0.0174(7) Uani d . 1
C C8 0.2402(3) 0.9155(3) 0.3569(3) 0.0183(7) Uani d . 1
C C9 0.2945(3) 0.9050(3) 0.2603(2) 0.0160(7) Uani d . 1
C C10 0.3618(3) 1.0040(3) 0.2131(3) 0.0186(7) Uani d . 1
H H10A 0.3786 1.0838 0.2414 0.022 Uiso calc R 1
C C11 0.4038(4) 0.9842(3) 0.1244(3) 0.0213(7) Uani d . 1
H H11A 0.4521 1.0509 0.0918 0.026 Uiso calc R 1
C C12 0.3756(3) 0.8668(3) 0.0827(3) 0.0184(7) Uani d . 1
H H12A 0.4016 0.8513 0.0209 0.022 Uiso calc R 1
C C13 0.3087(3) 0.7735(3) 0.1339(2) 0.0169(7) Uani d . 1
C C14 0.2686(3) 0.6421(3) 0.0956(2) 0.0164(7) Uani d . 1
C C15 -0.0753(4) 0.6690(3) 0.2024(2) 0.0181(7) Uani d . 1
C C16 -0.2269(3) 0.6196(3) 0.1788(2) 0.0167(7) Uani d . 1
C C17 -0.2899(4) 0.6960(3) 0.1640(3) 0.0200(7) Uani d . 1
H H17A -0.2392 0.7816 0.1732 0.024 Uiso calc R 1
C C18 -0.4288(4) 0.6453(3) 0.1355(3) 0.0213(7) Uani d . 1
H H18A -0.4743 0.6955 0.1229 0.026 Uiso calc R 1
C C19 -0.5008(4) 0.5192(3) 0.1255(3) 0.0216(7) Uani d . 1
H H19A -0.5959 0.4819 0.1062 0.026 Uiso calc R 1
C C20 -0.4299(3) 0.4504(3) 0.1445(2) 0.0173(7) Uani d . 1
C C21 -0.4988(3) 0.3139(3) 0.1373(2) 0.0169(7) Uani d . 1
C C22 -0.2236(3) 0.3715(3) 0.4019(3) 0.0181(7) Uani d . 1
C C23 -0.2778(3) 0.2360(3) 0.3722(2) 0.0169(7) Uani d . 1
C C24 -0.3469(3) 0.1508(3) 0.4298(2) 0.0182(7) Uani d . 1
H H24A -0.3693 0.1749 0.4907 0.022 Uiso calc R 1
C C25 -0.3832(3) 0.0283(3) 0.3965(3) 0.0191(7) Uani d . 1
H H25A -0.4301 -0.0325 0.4348 0.023 Uiso calc R 1
C C26 -0.3498(3) -0.0034(3) 0.3066(3) 0.0183(7) Uani d . 1
H H26A -0.3702 -0.0858 0.2834 0.022 Uiso calc R 1
C C27 -0.2863(3) 0.0871(3) 0.2518(2) 0.0167(7) Uani d . 1
C C28 -0.2530(3) 0.0622(3) 0.1510(3) 0.0184(7) Uani d . 1
N N5 0.1037(3) 1.1154(3) 0.4887(2) 0.0199(6) Uani d . 1
H H5N1 0.1350 1.1969 0.4971 0.024 Uiso d R 1
H H5N2 0.1704 1.0994 0.4636 0.024 Uiso d R 1
C C29 -0.0256(4) 1.0593(3) 0.4221(3) 0.0216(7) Uani d . 1
H H29A -0.0078 1.0848 0.3577 0.026 Uiso calc R 1
H H29B -0.0931 1.0876 0.4471 0.026 Uiso calc R 1
C C30 0.0819(4) 1.0776(3) 0.5865(3) 0.0210(7) Uani d . 1
H H30A 0.0173 1.1065 0.6159 0.025 Uiso calc R 1
H H30B 0.1692 1.1143 0.6286 0.025 Uiso calc R 1
N N6 -0.8584(3) 0.0656(3) 0.0345(2) 0.0192(6) Uani d . 1
H H6N1 -0.8147 0.0590 -0.0171 0.023 Uiso d R 1
H H6N2 -0.7844 0.1111 0.0761 0.023 Uiso d R 1
C C31 -0.9440(4) 0.1308(3) 0.0061(3) 0.0216(7) Uani d . 1
H H31A -0.8868 0.2061 -0.0189 0.026 Uiso calc R 1
H H31B -0.9830 0.1534 0.0632 0.026 Uiso calc R 1
C C32 -0.9431(4) -0.0495(3) 0.0703(3) 0.0231(8) Uani d . 1
H H32A -0.9823 -0.0312 0.1287 0.028 Uiso calc R 1
H H32B -0.8854 -0.0917 0.0878 0.028 Uiso calc R 1
O O1W 0.0082(3) 0.3774(2) 0.0319(2) 0.0287(6) Uani d . 1
H H1W1 0.0826 0.4211 0.0666 0.043 Uiso d R 1
H H1W2 0.0135 0.4062 -0.0211 0.043 Uiso d R 1
O O2W -0.0696(3) 0.6708(2) 0.5000(2) 0.0348(7) Uani d . 1
H H2W1 -0.1177 0.5951 0.4969 0.052 Uiso d R 1
H H2W2 -0.0142 0.6958 0.4583 0.052 Uiso d R 1

loop_
_atom_site_aniso_label
_atom_site_aniso_U_11
_atom_site_aniso_U_22
_atom_site_aniso_U_33
_atom_site_aniso_U_12
_atom_site_aniso_U_13
_atom_site_aniso_U_23
Bi1 0.01464(7) 0.01425(6) 0.01526(7) 0.00582(5) 0.00170(5) 0.00288(5)
Bi2 0.01454(7) 0.01311(6) 0.01629(7) 0.00520(5) 0.00116(5) 0.00279(5)
O1 0.0178(12) 0.0164(11) 0.0229(13) 0.0061(10) 0.0002(10) 0.0041(10)
O2 0.0236(14) 0.0161(11) 0.0245(13) 0.0058(10) -0.0020(11) 0.0011(10)
O3 0.0184(12) 0.0182(11) 0.0207(13) 0.0064(10) 0.0001(10) 0.0037(10)
O4 0.0189(13) 0.0227(13) 0.0304(15) 0.0072(11) -0.0034(11) 0.0043(11)
O5 0.0240(13) 0.0219(12) 0.0168(12) 0.0112(11) 0.0038(10) 0.0043(10)
O6 0.0265(14) 0.0198(12) 0.0238(13) 0.0114(11) 0.0052(11) 0.0010(10)
O7 0.0166(12) 0.0164(11) 0.0193(12) 0.0065(10) 0.0015(10) 0.0035(9)
O8 0.0232(13) 0.0215(12) 0.0180(12) 0.0102(11) 0.0017(10) 0.0016(10)
O9 0.0154(12) 0.0173(11) 0.0265(13) 0.0069(10) 0.0014(10) 0.0049(10)
O10 0.0180(13) 0.0172(12) 0.0287(14) 0.0043(10) -0.0010(11) 0.0033(10)
O11 0.0161(12) 0.0177(11) 0.0258(13) 0.0053(10) 0.0019(10) 0.0048(10)
O12 0.0181(13) 0.0197(12) 0.0299(14) 0.0052(10) -0.0018(11) 0.0051(10)
O13 0.0245(13) 0.0161(11) 0.0178(12) 0.0091(10) -0.0005(10) 0.0025(9)
O14 0.0295(14) 0.0201(12) 0.0177(13) 0.0100(11) 0.0021(11) 0.0000(10)
O15 0.0207(13) 0.0157(11) 0.0182(12) 0.0074(10) 0.0007(10) 0.0027(9)
O16 0.0294(14) 0.0185(12) 0.0233(13) 0.0122(11) 0.0086(11) 0.0048(10)
N1 0.0167(14) 0.0187(13) 0.0154(14) 0.0078(12) 0.0025(11) 0.0057(11)
N2 0.0144(14) 0.0173(13) 0.0147(14) 0.0077(11) -0.0016(11) 0.0020(11)
N3 0.0174(14) 0.0177(13) 0.0143(14) 0.0079(11) 0.0020(11) 0.0032(11)
N4 0.0157(14) 0.0158(13) 0.0181(14) 0.0074(11) 0.0000(11) 0.0014(11)
C1 0.0195(18) 0.0192(16) 0.0161(17) 0.0080(14) 0.0023(14) 0.0050(13)
C2 0.0215(18) 0.0185(16) 0.0123(15) 0.0089(14) 0.0039(13) 0.0030(12)
C3 0.0212(18) 0.0184(16) 0.0193(17) 0.0092(14) 0.0047(14) 0.0034(13)
C4 0.0236(19) 0.0238(17) 0.0235(19) 0.0145(15) 0.0005(15) 0.0049(14)
C5 0.0173(17) 0.0251(17) 0.0204(18) 0.0100(14) 0.0018(14) 0.0042(14)
C6 0.0185(17) 0.0208(16) 0.0136(16) 0.0090(14) 0.0022(13) 0.0040(13)
C7 0.0188(17) 0.0200(16) 0.0135(16) 0.0078(14) 0.0013(13) 0.0034(13)
C8 0.0159(17) 0.0205(16) 0.0200(17) 0.0092(14) -0.0008(14) 0.0031(14)
C9 0.0149(16) 0.0167(15) 0.0175(17) 0.0076(13) -0.0004(13) 0.0029(13)
C10 0.0162(17) 0.0150(15) 0.0240(18) 0.0069(13) -0.0034(14) 0.0014(13)
C11 0.0173(17) 0.0181(16) 0.0267(19) 0.0050(14) 0.0015(15) 0.0054(14)
C12 0.0182(17) 0.0208(16) 0.0182(17) 0.0095(14) 0.0028(14) 0.0050(13)
C13 0.0143(16) 0.0173(15) 0.0187(17) 0.0061(13) 0.0007(13) 0.0029(13)
C14 0.0107(15) 0.0185(15) 0.0203(17) 0.0065(13) 0.0005(13) 0.0020(13)
C15 0.0188(18) 0.0201(16) 0.0178(17) 0.0095(14) 0.0026(14) 0.0058(13)
C16 0.0182(17) 0.0163(15) 0.0140(16) 0.0054(13) 0.0025(13) 0.0028(12)
C17 0.0189(17) 0.0171(16) 0.0244(18) 0.0077(14) 0.0031(14) 0.0031(14)
C18 0.0211(18) 0.0194(16) 0.0275(19) 0.0126(14) 0.0022(15) 0.0027(14)
C19 0.0163(17) 0.0231(17) 0.0237(18) 0.0067(14) 0.0018(14) 0.0027(14)
C20 0.0186(17) 0.0165(15) 0.0162(16) 0.0071(14) 0.0023(13) 0.0006(13)
C21 0.0179(17) 0.0171(15) 0.0154(16) 0.0068(13) 0.0027(13) 0.0028(13)
C22 0.0164(17) 0.0182(16) 0.0201(17) 0.0076(13) 0.0009(13) 0.0023(13)
C23 0.0146(16) 0.0191(16) 0.0171(17) 0.0076(13) -0.0007(13) 0.0015(13)
C24 0.0152(16) 0.0231(17) 0.0150(16) 0.0071(14) 0.0000(13) 0.0009(13)
C25 0.0171(17) 0.0194(16) 0.0203(18) 0.0059(14) 0.0021(14) 0.0074(13)
C26 0.0175(17) 0.0161(15) 0.0203(17) 0.0064(13) -0.0003(14) 0.0029(13)
C27 0.0153(16) 0.0145(15) 0.0199(17) 0.0063(13) -0.0021(13) 0.0015(13)
C28 0.0140(16) 0.0170(15) 0.0237(18) 0.0065(13) -0.0017(14) 0.0024(13)
N5 0.0190(15) 0.0161(13) 0.0242(16) 0.0061(12) 0.0037(12) 0.0046(12)
C29 0.0200(18) 0.0232(17) 0.0218(18) 0.0087(15) 0.0016(14) 0.0054(14)
C30 0.0167(17) 0.0198(16) 0.0216(18) 0.0039(14) -0.0002(14) -0.0009(14)
N6 0.0178(15) 0.0197(14) 0.0181(15) 0.0060(12) 0.0002(12) 0.0025(11)
C31 0.0225(18) 0.0157(16) 0.0247(19) 0.0063(14) 0.0034(15) 0.0015(14)
C32 0.0187(18) 0.0221(17) 0.0271(19) 0.0059(14) 0.0016(15) 0.0079(15)
O1W 0.0237(14) 0.0264(14) 0.0319(15) 0.0067(11) 0.0002(12) 0.0035(12)
O2W 0.0361(17) 0.0240(14) 0.0426(18) 0.0106(13) 0.0117(14) 0.0016(12)

loop_
_atom_type_symbol
_atom_type_description
_atom_type_scat_dispersion_real
_atom_type_scat_dispersion_imag
_atom_type_scat_source
C C 0.0033 0.0016 'International Tables Vol C Tables 4.2.6.8 and 6.1.1.4'
H H 0.0000 0.0000 'International Tables Vol C Tables 4.2.6.8 and 6.1.1.4'
N N 0.0061 0.0033 'International Tables Vol C Tables 4.2.6.8 and 6.1.1.4'
O O 0.0106 0.0060 'International Tables Vol C Tables 4.2.6.8 and 6.1.1.4'
Bi Bi -4.1077 10.2566 'International Tables Vol C Tables 4.2.6.8 and 6.1.1.4'

loop_
_geom_angle_atom_site_label_1
_geom_angle_atom_site_label_2
_geom_angle_atom_site_label_3
_geom_angle_site_symmetry_1
_geom_angle_site_symmetry_3
_geom_angle
O7 Bi1 O3 . . 91.67(8)
O7 Bi1 N2 . . 69.13(9)
O3 Bi1 N2 . . 71.64(9)
O7 Bi1 N1 . . 74.33(9)
O3 Bi1 N1 . . 67.54(9)
N2 Bi1 N1 . . 123.21(9)
O7 Bi1 O9 . . 75.63(8)
O3 Bi1 O9 . . 150.67(8)
N2 Bi1 O9 . . 79.11(8)
N1 Bi1 O9 . . 130.88(8)
O7 Bi1 O5 . . 133.72(8)
O3 Bi1 O5 . . 80.95(8)
N2 Bi1 O5 . . 65.17(8)
N1 Bi1 O5 . . 139.27(8)
O9 Bi1 O5 . . 88.88(8)
O7 Bi1 O1 . . 71.85(8)
O3 Bi1 O1 . . 131.37(8)
N2 Bi1 O1 . . 134.97(8)
N1 Bi1 O1 . . 64.02(8)
O9 Bi1 O1 . . 70.14(8)
O5 Bi1 O1 . . 142.67(8)
O7 Bi1 O14 . 2_566 142.66(8)
O3 Bi1 O14 . 2_566 75.43(8)
N2 Bi1 O14 . 2_566 134.51(8)
N1 Bi1 O14 . 2_566 68.34(8)
O9 Bi1 O14 . 2_566 129.79(8)
O5 Bi1 O14 . 2_566 79.51(7)
O1 Bi1 O14 . 2_566 90.47(7)
O13 Bi2 O11 . . 90.55(9)
O13 Bi2 N4 . . 67.58(9)
O11 Bi2 N4 . . 72.05(9)
O13 Bi2 N3 . . 72.91(9)
O11 Bi2 N3 . . 66.29(9)
N4 Bi2 N3 . . 121.00(9)
O13 Bi2 O1 . . 75.37(8)
O11 Bi2 O1 . . 151.73(8)
N4 Bi2 O1 . . 79.89(9)
N3 Bi2 O1 . . 129.27(8)
O13 Bi2 O15 . . 132.74(8)
O11 Bi2 O15 . . 79.38(8)
N4 Bi2 O15 . . 65.37(8)
N3 Bi2 O15 . . 138.11(8)
O1 Bi2 O15 . . 92.19(7)
O13 Bi2 O9 . . 72.26(8)
O11 Bi2 O9 . . 129.51(8)
N4 Bi2 O9 . . 134.46(8)
N3 Bi2 O9 . . 63.32(8)
O1 Bi2 O9 . . 69.86(8)
O15 Bi2 O9 . . 145.72(8)
O13 Bi2 O8 . 2_565 135.52(7)
O11 Bi2 O8 . 2_565 73.14(8)
N4 Bi2 O8 . 2_565 137.85(8)
N3 Bi2 O8 . 2_565 62.62(8)
O1 Bi2 O8 . 2_565 133.56(8)
O15 Bi2 O8 . 2_565 85.53(7)
O9 Bi2 O8 . 2_565 86.61(7)
O13 Bi2 O1W . . 139.60(8)
O11 Bi2 O1W . . 129.27(8)
N4 Bi2 O1W . . 125.24(8)
N3 Bi2 O1W . . 113.37(8)
O1 Bi2 O1W . . 70.76(8)
O15 Bi2 O1W . . 70.62(7)
O9 Bi2 O1W . . 75.85(7)
O8 Bi2 O1W 2_565 . 64.79(7)
C1 O1 Bi2 . . 127.3(2)
C1 O1 Bi1 . . 121.4(2)
Bi2 O1 Bi1 . . 110.39(9)
C7 O3 Bi1 . . 124.1(2)
C8 O5 Bi1 . . 118.5(2)
C14 O7 Bi1 . . 122.1(2)
C14 O8 Bi2 . 2_565 140.2(2)
C15 O9 Bi1 . . 122.0(2)
C15 O9 Bi2 . . 120.3(2)
Bi1 O9 Bi2 . . 108.23(9)
C21 O11 Bi2 . . 123.5(2)
C22 O13 Bi2 . . 122.5(2)
C22 O14 Bi1 . 2_566 147.0(2)
C28 O15 Bi2 . . 119.9(2)
C6 N1 C2 . . 120.1(3)
C6 N1 Bi1 . . 117.1(2)
C2 N1 Bi1 . . 122.8(2)
C13 N2 C9 . . 120.1(3)
C13 N2 Bi1 . . 116.9(2)
C9 N2 Bi1 . . 122.7(2)
C20 N3 C16 . . 119.7(3)
C20 N3 Bi2 . . 116.9(2)
C16 N3 Bi2 . . 122.9(2)
C27 N4 C23 . . 120.3(3)
C27 N4 Bi2 . . 121.4(2)
C23 N4 Bi2 . . 117.3(2)
O2 C1 O1 . . 126.6(3)
O2 C1 C2 . . 118.3(3)
O1 C1 C2 . . 115.1(3)
N1 C2 C3 . . 121.2(3)
N1 C2 C1 . . 116.5(3)
C3 C2 C1 . . 122.3(3)
C4 C3 C2 . . 119.3(3)
C4 C3 H3A . . 120.4
C2 C3 H3A . . 120.4
C3 C4 C5 . . 119.5(3)
C3 C4 H4A . . 120.3
C5 C4 H4A . . 120.3
C6 C5 C4 . . 117.8(3)
C6 C5 H5A . . 121.1
C4 C5 H5A . . 121.1
N1 C6 C5 . . 122.2(3)
N1 C6 C7 . . 115.4(3)
C5 C6 C7 . . 122.4(3)
O4 C7 O3 . . 125.1(3)
O4 C7 C6 . . 119.6(3)
O3 C7 C6 . . 115.3(3)
O6 C8 O5 . . 127.0(3)
O6 C8 C9 . . 116.3(3)
O5 C8 C9 . . 116.7(3)
N2 C9 C10 . . 120.8(3)
N2 C9 C8 . . 115.7(3)
C10 C9 C8 . . 123.5(3)
C11 C10 C9 . . 118.9(3)
C11 C10 H10A . . 120.6
C9 C10 H10A . . 120.6
C10 C11 C12 . . 120.0(3)
C10 C11 H11A . . 120.0
C12 C11 H11A . . 120.0
C13 C12 C11 . . 117.7(3)
C13 C12 H12A . . 121.1
C11 C12 H12A . . 121.1
N2 C13 C12 . . 122.4(3)
N2 C13 C14 . . 114.6(3)
C12 C13 C14 . . 122.9(3)
O8 C14 O7 . . 124.1(3)
O8 C14 C13 . . 120.0(3)
O7 C14 C13 . . 115.8(3)
O10 C15 O9 . . 125.5(3)
O10 C15 C16 . . 118.7(3)
O9 C15 C16 . . 115.8(3)
N3 C16 C17 . . 121.9(3)
N3 C16 C15 . . 117.2(3)
C17 C16 C15 . . 120.8(3)
C16 C17 C18 . . 118.6(3)
C16 C17 H17A . . 120.7
C18 C17 H17A . . 120.7
C17 C18 C19 . . 119.1(3)
C17 C18 H18A . . 120.5
C19 C18 H18A . . 120.5
C20 C19 C18 . . 118.1(3)
C20 C19 H19A . . 120.9
C18 C19 H19A . . 120.9
N3 C20 C19 . . 122.5(3)
N3 C20 C21 . . 115.3(3)
C19 C20 C21 . . 122.1(3)
O12 C21 O11 . . 124.5(3)
O12 C21 C20 . . 119.4(3)
O11 C21 C20 . . 116.1(3)
O14 C22 O13 . . 124.5(3)
O14 C22 C23 . . 119.0(3)
O13 C22 C23 . . 116.4(3)
N4 C23 C24 . . 121.6(3)
N4 C23 C22 . . 114.2(3)
C24 C23 C22 . . 124.1(3)
C23 C24 C25 . . 118.5(3)
C23 C24 H24A . . 120.8
C25 C24 H24A . . 120.8
C26 C25 C24 . . 119.0(3)
C26 C25 H25A . . 120.5
C24 C25 H25A . . 120.5
C27 C26 C25 . . 118.7(3)
C27 C26 H26A . . 120.7
C25 C26 H26A . . 120.7
N4 C27 C26 . . 121.7(3)
N4 C27 C28 . . 115.2(3)
C26 C27 C28 . . 123.1(3)
O16 C28 O15 . . 125.9(3)
O16 C28 C27 . . 117.2(3)
O15 C28 C27 . . 116.9(3)
C30 N5 C29 . . 111.4(3)
C30 N5 H5N1 . . 106.3
C29 N5 H5N1 . . 110.5
C30 N5 H5N2 . . 111.7
C29 N5 H5N2 . . 111.4
H5N1 N5 H5N2 . . 105.1
N5 C29 C30 . 2_576 110.0(3)
N5 C29 H29A . . 109.7
C30 C29 H29A 2_576 . 109.7
N5 C29 H29B . . 109.7
C30 C29 H29B 2_576 . 109.7
H29A C29 H29B . . 108.2
N5 C30 C29 . 2_576 109.5(3)
N5 C30 H30A . . 109.8
C29 C30 H30A 2_576 . 109.8
N5 C30 H30B . . 109.8
C29 C30 H30B 2_576 . 109.8
H30A C30 H30B . . 108.2
C32 N6 C31 . . 110.7(3)
C32 N6 H6N1 . . 116.6
C31 N6 H6N1 . . 105.6
C32 N6 H6N2 . . 111.5
C31 N6 H6N2 . . 114.5
H6N1 N6 H6N2 . . 97.4
N6 C31 C32 . 2_355 109.6(3)
N6 C31 H31A . . 109.7
C32 C31 H31A 2_355 . 109.8
N6 C31 H31B . . 109.7
C32 C31 H31B 2_355 . 109.7
H31A C31 H31B . . 108.2
N6 C32 C31 . 2_355 110.3(3)
N6 C32 H32A . . 109.6
C31 C32 H32A 2_355 . 109.6
N6 C32 H32B . . 109.6
C31 C32 H32B 2_355 . 109.6
H32A C32 H32B . . 108.1
Bi2 O1W H1W1 . . 99.6
Bi2 O1W H1W2 . . 130.1
H1W1 O1W H1W2 . . 106.1
H2W1 O2W H2W2 . . 119.0

loop_
_geom_bond_atom_site_label_1
_geom_bond_atom_site_label_2
_geom_bond_site_symmetry_2
_geom_bond_distance
Bi1 O7 . 2.266(2)
Bi1 O3 . 2.295(2)
Bi1 N2 . 2.385(3)
Bi1 N1 . 2.456(3)
Bi1 O9 . 2.526(2)
Bi1 O5 . 2.565(2)
Bi1 O1 . 2.578(2)
Bi1 O14 2_566 2.971(3)
Bi2 O13 . 2.326(2)
Bi2 O11 . 2.337(2)
Bi2 N4 . 2.414(3)
Bi2 N3 . 2.496(3)
Bi2 O1 . 2.499(2)
Bi2 O15 . 2.512(2)
Bi2 O9 . 2.620(2)
Bi2 O8 2_565 2.883(2)
Bi2 O1W . 2.960(3)
O1 C1 . 1.285(4)
O2 C1 . 1.227(4)
O3 C7 . 1.295(4)
O4 C7 . 1.223(4)
O5 C8 . 1.266(4)
O6 C8 . 1.242(4)
O7 C14 . 1.292(4)
O8 C14 . 1.224(4)
O8 Bi2 2_565 2.883(2)
O9 C15 . 1.306(4)
O10 C15 . 1.231(4)
O11 C21 . 1.290(4)
O12 C21 . 1.228(4)
O13 C22 . 1.267(4)
O14 C22 . 1.244(4)
O14 Bi1 2_566 2.971(3)
O15 C28 . 1.260(4)
O16 C28 . 1.252(4)
N1 C6 . 1.328(4)
N1 C2 . 1.343(4)
N2 C13 . 1.336(4)
N2 C9 . 1.336(4)
N3 C20 . 1.328(4)
N3 C16 . 1.335(4)
N4 C27 . 1.333(4)
N4 C23 . 1.333(4)
C1 C2 . 1.523(5)
C2 C3 . 1.384(5)
C3 C4 . 1.378(5)
C3 H3A . 0.950
C4 C5 . 1.397(5)
C4 H4A . 0.950
C5 C6 . 1.394(5)
C5 H5A . 0.950
C6 C7 . 1.520(5)
C8 C9 . 1.521(5)
C9 C10 . 1.390(5)
C10 C11 . 1.379(5)
C10 H10A . 0.950
C11 C12 . 1.388(5)
C11 H11A . 0.950
C12 C13 . 1.376(5)
C12 H12A . 0.950
C13 C14 . 1.505(4)
C15 C16 . 1.503(5)
C16 C17 . 1.382(5)
C17 C18 . 1.388(5)
C17 H17A . 0.950
C18 C19 . 1.398(5)
C18 H18A . 0.950
C19 C20 . 1.379(5)
C19 H19A . 0.950
C20 C21 . 1.510(5)
C22 C23 . 1.511(5)
C23 C24 . 1.380(5)
C24 C25 . 1.397(5)
C24 H24A . 0.950
C25 C26 . 1.391(5)
C25 H25A . 0.950
C26 C27 . 1.380(5)
C26 H26A . 0.950
C27 C28 . 1.509(5)
N5 C30 . 1.496(5)
N5 C29 . 1.497(4)
N5 H5N1 . 0.900
N5 H5N2 . 0.900
C29 C30 2_576 1.513(5)
C29 H29A . 0.990
C29 H29B . 0.990
C30 C29 2_576 1.513(5)
C30 H30A . 0.990
C30 H30B . 0.990
N6 C32 . 1.488(4)
N6 C31 . 1.505(4)
N6 H6N1 . 0.900
N6 H6N2 . 0.900
C31 C32 2_355 1.507(5)
C31 H31A . 0.990
C31 H31B . 0.990
C32 C31 2_355 1.507(5)
C32 H32A . 0.990
C32 H32B . 0.990
O1W H1W1 . 0.850
O1W H1W2 . 0.850
O2W H2W1 . 0.850
O2W H2W2 . 0.850

loop_
_geom_hbond_atom_site_label_D
_geom_hbond_atom_site_label_H
_geom_hbond_atom_site_label_A
_geom_hbond_site_symmetry_A
_geom_hbond_distance_DH
_geom_hbond_distance_HA
_geom_hbond_distance_DA
_geom_hbond_angle_DHA
_geom_hbond_publ_flag
N5 H5N1 O2W 2_576 0.90 2.00 2.761(4) 141 y
N5 H5N2 O6 1_555 0.90 1.86 2.722(4) 160 y
N6 H6N1 O16 2_455 0.90 1.78 2.676(4) 176 y
N6 H6N2 O12 1_555 0.90 1.95 2.762(4) 149 y
O1W H1W1 O7 1_555 0.85 2.08 2.891(3) 160 y
O1W H1W2 O9 2_565 0.85 2.53 3.337(4) 158 y
O2W H2W1 O14 1_555 0.85 2.04 2.887(4) 176 y
O2W H2W2 O5 1_555 0.85 2.35 3.162(4) 159 y

loop_
_geom_torsion_atom_site_label_1
_geom_torsion_atom_site_label_2
_geom_torsion_atom_site_label_3
_geom_torsion_atom_site_label_4
_geom_torsion_site_symmetry_1
_geom_torsion_site_symmetry_4
_geom_torsion
O13 Bi2 O1 C1 . . 124.0(3)
O11 Bi2 O1 C1 . . 61.7(3)
N4 Bi2 O1 C1 . . 54.7(3)
N3 Bi2 O1 C1 . . 176.7(3)
O15 Bi2 O1 C1 . . -9.8(3)
O9 Bi2 O1 C1 . . -159.9(3)
O8 Bi2 O1 C1 2_565 . -95.7(3)
O1W Bi2 O1 C1 . . -78.4(3)
O13 Bi2 O1 Bi1 . . -67.02(10)
O11 Bi2 O1 Bi1 . . -129.36(14)
N4 Bi2 O1 Bi1 . . -136.30(11)
N3 Bi2 O1 Bi1 . . -14.30(15)
O15 Bi2 O1 Bi1 . . 159.20(10)
O9 Bi2 O1 Bi1 . . 9.11(8)
O8 Bi2 O1 Bi1 2_565 . 73.28(12)
O1W Bi2 O1 Bi1 . . 90.61(10)
O7 Bi1 O1 C1 . . 79.5(3)
O3 Bi1 O1 C1 . . 3.8(3)
N2 Bi1 O1 C1 . . 110.5(3)
N1 Bi1 O1 C1 . . -1.5(2)
O9 Bi1 O1 C1 . . 160.3(3)
O5 Bi1 O1 C1 . . -140.2(2)
O14 Bi1 O1 C1 2_566 . -67.0(3)
O7 Bi1 O1 Bi2 . . -90.28(10)
O3 Bi1 O1 Bi2 . . -165.93(9)
N2 Bi1 O1 Bi2 . . -59.29(15)
N1 Bi1 O1 Bi2 . . -171.27(13)
O9 Bi1 O1 Bi2 . . -9.44(9)
O5 Bi1 O1 Bi2 . . 50.04(16)
O14 Bi1 O1 Bi2 2_566 . 123.22(9)
O7 Bi1 O3 C7 . . -79.5(3)
N2 Bi1 O3 C7 . . -146.9(3)
N1 Bi1 O3 C7 . . -7.2(2)
O9 Bi1 O3 C7 . . -142.5(2)
O5 Bi1 O3 C7 . . 146.4(3)
O1 Bi1 O3 C7 . . -12.4(3)
O14 Bi1 O3 C7 2_566 . 65.0(3)
O7 Bi1 O5 C8 . . -18.4(3)
O3 Bi1 O5 C8 . . 65.2(2)
N2 Bi1 O5 C8 . . -8.7(2)
N1 Bi1 O5 C8 . . 104.1(3)
O9 Bi1 O5 C8 . . -87.2(2)
O1 Bi1 O5 C8 . . -141.3(2)
O14 Bi1 O5 C8 2_566 . 141.9(3)
O3 Bi1 O7 C14 . . -73.4(2)
N2 Bi1 O7 C14 . . -3.8(2)
N1 Bi1 O7 C14 . . -139.5(3)
O9 Bi1 O7 C14 . . 79.8(2)
O5 Bi1 O7 C14 . . 5.6(3)
O1 Bi1 O7 C14 . . 153.2(3)
O14 Bi1 O7 C14 2_566 . -141.3(2)
O7 Bi1 O9 C15 . . -129.3(3)
O3 Bi1 O9 C15 . . -62.6(3)
N2 Bi1 O9 C15 . . -58.3(3)
N1 Bi1 O9 C15 . . 176.9(2)
O5 Bi1 O9 C15 . . 6.6(3)
O1 Bi1 O9 C15 . . 155.1(3)
O14 Bi1 O9 C15 2_566 . 81.9(3)
O7 Bi1 O9 Bi2 . . 84.45(9)
O3 Bi1 O9 Bi2 . . 151.22(13)
N2 Bi1 O9 Bi2 . . 155.47(11)
N1 Bi1 O9 Bi2 . . 30.64(15)
O5 Bi1 O9 Bi2 . . -139.62(9)
O1 Bi1 O9 Bi2 . . 8.88(8)
O14 Bi1 O9 Bi2 2_566 . -64.28(12)
O13 Bi2 O9 C15 . . -75.6(2)
O11 Bi2 O9 C15 . . -0.1(3)
N4 Bi2 O9 C15 . . -104.6(3)
N3 Bi2 O9 C15 . . 3.8(2)
O1 Bi2 O9 C15 . . -156.1(3)
O15 Bi2 O9 C15 . . 141.7(2)
O8 Bi2 O9 C15 2_565 . 64.7(2)
O1W Bi2 O9 C15 . . 129.5(3)
O13 Bi2 O9 Bi1 . . 71.32(10)
O11 Bi2 O9 Bi1 . . 146.80(9)
N4 Bi2 O9 Bi1 . . 42.35(15)
N3 Bi2 O9 Bi1 . . 150.68(12)
O1 Bi2 O9 Bi1 . . -9.18(8)
O15 Bi2 O9 Bi1 . . -71.42(16)
O8 Bi2 O9 Bi1 2_565 . -148.38(9)
O1W Bi2 O9 Bi1 . . -83.55(9)
O13 Bi2 O11 C21 . . 83.7(3)
N4 Bi2 O11 C21 . . 149.8(3)
N3 Bi2 O11 C21 . . 12.7(2)
O1 Bi2 O11 C21 . . 142.7(2)
O15 Bi2 O11 C21 . . -142.8(3)
O9 Bi2 O11 C21 . . 16.4(3)
O8 Bi2 O11 C21 2_565 . -54.3(2)
O1W Bi2 O11 C21 . . -88.9(3)
O11 Bi2 O13 C22 . . 67.3(3)
N4 Bi2 O13 C22 . . -3.0(2)
N3 Bi2 O13 C22 . . 132.2(3)
O1 Bi2 O13 C22 . . -87.9(3)
O15 Bi2 O13 C22 . . -8.7(3)
O9 Bi2 O13 C22 . . -161.0(3)
O8 Bi2 O13 C22 2_565 . 133.4(2)
O1W Bi2 O13 C22 . . -121.6(3)
O13 Bi2 O15 C28 . . 3.6(3)
O11 Bi2 O15 C28 . . -77.2(2)
N4 Bi2 O15 C28 . . -2.2(2)
N3 Bi2 O15 C28 . . -111.9(3)
O1 Bi2 O15 C28 . . 75.6(2)
O9 Bi2 O15 C28 . . 131.8(2)
O8 Bi2 O15 C28 2_565 . -150.9(2)
O1W Bi2 O15 C28 . . 144.3(3)
O7 Bi1 N1 C6 . . 104.3(3)
O3 Bi1 N1 C6 . . 5.7(2)
N2 Bi1 N1 C6 . . 53.0(3)
O9 Bi1 N1 C6 . . 158.5(2)
O5 Bi1 N1 C6 . . -36.5(3)
O1 Bi1 N1 C6 . . -178.6(3)
O14 Bi1 N1 C6 2_566 . -76.9(2)
O7 Bi1 N1 C2 . . -79.4(3)
O3 Bi1 N1 C2 . . -178.0(3)
N2 Bi1 N1 C2 . . -130.7(2)
O9 Bi1 N1 C2 . . -25.1(3)
O5 Bi1 N1 C2 . . 139.9(2)
O1 Bi1 N1 C2 . . -2.3(2)
O14 Bi1 N1 C2 2_566 . 99.4(3)
O7 Bi1 N2 C13 . . -4.3(2)
O3 Bi1 N2 C13 . . 94.9(2)
N1 Bi1 N2 C13 . . 49.2(3)
O9 Bi1 N2 C13 . . -82.9(2)
O5 Bi1 N2 C13 . . -176.8(3)
O1 Bi1 N2 C13 . . -35.8(3)
O14 Bi1 N2 C13 2_566 . 140.6(2)
O7 Bi1 N2 C9 . . -177.5(3)
O3 Bi1 N2 C9 . . -78.3(2)
N1 Bi1 N2 C9 . . -124.0(2)
O9 Bi1 N2 C9 . . 103.9(3)
O5 Bi1 N2 C9 . . 10.0(2)
O1 Bi1 N2 C9 . . 150.9(2)
O14 Bi1 N2 C9 2_566 . -32.6(3)
O13 Bi2 N3 C20 . . -108.7(3)
O11 Bi2 N3 C20 . . -10.3(2)
N4 Bi2 N3 C20 . . -59.3(3)
O1 Bi2 N3 C20 . . -162.4(2)
O15 Bi2 N3 C20 . . 27.4(3)
O9 Bi2 N3 C20 . . 172.9(3)
O8 Bi2 N3 C20 2_565 . 72.2(2)
O1W Bi2 N3 C20 . . 114.0(2)
O13 Bi2 N3 C16 . . 79.3(3)
O11 Bi2 N3 C16 . . 177.7(3)
N4 Bi2 N3 C16 . . 128.7(2)
O1 Bi2 N3 C16 . . 25.6(3)
O15 Bi2 N3 C16 . . -144.6(2)
O9 Bi2 N3 C16 . . 1.0(2)
O8 Bi2 N3 C16 2_565 . -99.7(3)
O1W Bi2 N3 C16 . . -58.0(3)
O13 Bi2 N4 C27 . . 179.2(3)
O11 Bi2 N4 C27 . . 80.9(3)
N3 Bi2 N4 C27 . . 127.4(2)
O1 Bi2 N4 C27 . . -102.5(3)
O15 Bi2 N4 C27 . . -5.4(2)
O9 Bi2 N4 C27 . . -150.8(2)
O8 Bi2 N4 C27 2_565 . 45.2(3)
O1W Bi2 N4 C27 . . -44.9(3)
O13 Bi2 N4 C23 . . 10.5(2)
O11 Bi2 N4 C23 . . -87.8(2)
N3 Bi2 N4 C23 . . -41.3(3)
O1 Bi2 N4 C23 . . 88.7(2)
O15 Bi2 N4 C23 . . -174.1(3)
O9 Bi2 N4 C23 . . 40.4(3)
O8 Bi2 N4 C23 2_565 . -123.5(2)
O1W Bi2 N4 C23 . . 146.3(2)
Bi2 O1 C1 O2 . . -6.5(5)
Bi1 O1 C1 O2 . . -174.4(3)
Bi2 O1 C1 C2 . . 172.4(2)
Bi1 O1 C1 C2 . . 4.5(4)
C6 N1 C2 C3 . . 1.8(5)
Bi1 N1 C2 C3 . . -174.4(2)
C6 N1 C2 C1 . . -178.4(3)
Bi1 N1 C2 C1 . . 5.3(4)
O2 C1 C2 N1 . . 172.7(3)
O1 C1 C2 N1 . . -6.3(5)
O2 C1 C2 C3 . . -7.6(5)
O1 C1 C2 C3 . . 173.5(3)
N1 C2 C3 C4 . . -0.7(5)
C1 C2 C3 C4 . . 179.5(3)
C2 C3 C4 C5 . . -1.0(5)
C3 C4 C5 C6 . . 1.7(5)
C2 N1 C6 C5 . . -1.1(5)
Bi1 N1 C6 C5 . . 175.4(3)
C2 N1 C6 C7 . . 179.3(3)
Bi1 N1 C6 C7 . . -4.3(4)
C4 C5 C6 N1 . . -0.7(5)
C4 C5 C6 C7 . . 178.9(3)
Bi1 O3 C7 O4 . . -172.1(3)
Bi1 O3 C7 C6 . . 7.7(4)
N1 C6 C7 O4 . . 178.1(3)
C5 C6 C7 O4 . . -1.5(5)
N1 C6 C7 O3 . . -1.6(4)
C5 C6 C7 O3 . . 178.7(3)
Bi1 O5 C8 O6 . . -174.0(3)
Bi1 O5 C8 C9 . . 6.9(4)
C13 N2 C9 C10 . . -2.6(5)
Bi1 N2 C9 C10 . . 170.4(2)
C13 N2 C9 C8 . . 176.3(3)
Bi1 N2 C9 C8 . . -10.7(4)
O6 C8 C9 N2 . . -177.4(3)
O5 C8 C9 N2 . . 1.8(4)
O6 C8 C9 C10 . . 1.5(5)
O5 C8 C9 C10 . . -179.3(3)
N2 C9 C10 C11 . . 0.5(5)
C8 C9 C10 C11 . . -178.2(3)
C9 C10 C11 C12 . . 1.6(5)
C10 C11 C12 C13 . . -1.7(5)
C9 N2 C13 C12 . . 2.5(5)
Bi1 N2 C13 C12 . . -170.9(3)
C9 N2 C13 C14 . . -176.1(3)
Bi1 N2 C13 C14 . . 10.5(4)
C11 C12 C13 N2 . . -0.3(5)
C11 C12 C13 C14 . . 178.2(3)
Bi2 O8 C14 O7 2_565 . 128.7(3)
Bi2 O8 C14 C13 2_565 . -51.2(5)
Bi1 O7 C14 O8 . . -169.4(2)
Bi1 O7 C14 C13 . . 10.5(4)
N2 C13 C14 O8 . . 166.2(3)
C12 C13 C14 O8 . . -12.4(5)
N2 C13 C14 O7 . . -13.7(4)
C12 C13 C14 O7 . . 167.7(3)
Bi1 O9 C15 O10 . . 32.0(5)
Bi2 O9 C15 O10 . . 174.4(3)
Bi1 O9 C15 C16 . . -149.7(2)
Bi2 O9 C15 C16 . . -7.4(4)
C20 N3 C16 C17 . . 1.3(5)
Bi2 N3 C16 C17 . . 173.0(3)
C20 N3 C16 C15 . . -176.7(3)
Bi2 N3 C16 C15 . . -4.9(4)
O10 C15 C16 N3 . . -173.6(3)
O9 C15 C16 N3 . . 8.1(5)
O10 C15 C16 C17 . . 8.5(5)
O9 C15 C16 C17 . . -169.9(3)
N3 C16 C17 C18 . . -2.6(5)
C15 C16 C17 C18 . . 175.3(3)
C16 C17 C18 C19 . . 1.9(5)
C17 C18 C19 C20 . . -0.1(5)
C16 N3 C20 C19 . . 0.7(5)
Bi2 N3 C20 C19 . . -171.5(3)
C16 N3 C20 C21 . . -179.6(3)
Bi2 N3 C20 C21 . . 8.1(4)
C18 C19 C20 N3 . . -1.3(5)
C18 C19 C20 C21 . . 179.1(3)
Bi2 O11 C21 O12 . . 167.7(3)
Bi2 O11 C21 C20 . . -13.3(4)
N3 C20 C21 O12 . . -178.5(3)
C19 C20 C21 O12 . . 1.1(5)
N3 C20 C21 O11 . . 2.4(4)
C19 C20 C21 O11 . . -177.9(3)
Bi1 O14 C22 O13 2_566 . -149.2(3)
Bi1 O14 C22 C23 2_566 . 31.2(6)
Bi2 O13 C22 O14 . . 176.5(3)
Bi2 O13 C22 C23 . . -3.9(4)
C27 N4 C23 C24 . . -4.3(5)
Bi2 N4 C23 C24 . . 164.6(3)
C27 N4 C23 C22 . . 175.3(3)
Bi2 N4 C23 C22 . . -15.9(4)
O14 C22 C23 N4 . . -167.1(3)
O13 C22 C23 N4 . . 13.3(4)
O14 C22 C23 C24 . . 12.5(5)
O13 C22 C23 C24 . . -167.2(3)
N4 C23 C24 C25 . . 4.0(5)
C22 C23 C24 C25 . . -175.5(3)
C23 C24 C25 C26 . . -0.6(5)
C24 C25 C26 C27 . . -2.4(5)
C23 N4 C27 C26 . . 1.1(5)
Bi2 N4 C27 C26 . . -167.3(3)
C23 N4 C27 C28 . . 179.7(3)
Bi2 N4 C27 C28 . . 11.3(4)
C25 C26 C27 N4 . . 2.3(5)
C25 C26 C27 C28 . . -176.2(3)
Bi2 O15 C28 O16 . . -172.0(3)
Bi2 O15 C28 C27 . . 8.5(4)
N4 C27 C28 O16 . . 167.6(3)
C26 C27 C28 O16 . . -13.8(5)
N4 C27 C28 O15 . . -12.9(4)
C26 C27 C28 O15 . . 165.7(3)
C30 N5 C29 C30 . 2_576 -58.4(4)
C29 N5 C30 C29 . 2_576 58.0(4)
C32 N6 C31 C32 . 2_355 -58.1(4)
C31 N6 C32 C31 . 2_355 58.5(4)
